data_4026428
loop_
_publ_author_name
'Paolo Tosatti'
'Amanda J. Campbell'
'David House'
'Adam Nelson'
'Stephen P. Marsden'

_publ_contact_author_address
;
School of Chemistry  
University of Leeds  
Leeds
LS2 9JT
UK
;
_publ_contact_author_email S.P.Marsden@leeds.ac.uk
_publ_contact_author_name 'Professor Stephen P. Marsden'
_publ_contact_author_phone '+44 (0)113 34 36425'
_publ_section_title
;
 Catalyst Control in Sequential Asymmetric Allylic Substitution:
 Stereodivergent Access to N,N-Diprotected Unnatural Amino Acids
;
_journal_name_full 'Journal of Organic Chemistry'
_journal_page_first 5495
_journal_page_last 5501
_journal_paper_doi 10.1021/jo200720c
_journal_volume 76
_journal_year 2011
_chemical_absolute_configuration ad
_chemical_formula_moiety 'C22 H24 Cl3 N O4'
_chemical_formula_sum 'C22 H24 Cl3 N O4'
_chemical_formula_weight 472.77
_chemical_name_systematic
; 
 ? 
;
_space_group_IT_number 19
_symmetry_cell_setting orthorhombic
_symmetry_space_group_name_Hall 'P 2ac 2ab'
_symmetry_space_group_name_H-M 'P 21 21 21'
_atom_sites_solution_hydrogens geom
_atom_sites_solution_primary direct
_atom_sites_solution_secondary difmap
_audit_creation_method SHELXL-97
_cell_angle_alpha 90.00
_cell_angle_beta 90.00
_cell_angle_gamma 90.00
_cell_formula_units_Z 8
_cell_length_a 6.4180(2)
_cell_length_b 17.9496(4)
_cell_length_c 40.0556(10)
_cell_measurement_reflns_used 8139
_cell_measurement_temperature 150(2)
_cell_measurement_theta_max 27.15
_cell_measurement_theta_min 2.33
_cell_volume 4614.4(2)
_computing_cell_refinement
;
APEX 2 software, Bruker Nonius 2004 
;
_computing_data_collection
;
APEX 2 software, Bruker Nonius 2004 
;
_computing_data_reduction
;
SAINT - Bruker Integration program embedded in
APEX 2 software, Bruker Nonius 2004 
;
_computing_molecular_graphics 'ORTEP-III Version 1.08 (Farrugia, 2005)'
_computing_publication_material
;
enCIFer: A program for viewing, editing and visualising CIFs. 
F. H. Allen, O. Johnson, G. P. Shields, B. R. Smith, M. Towler, 
J. Applied Cryst., 37, 331-334, 2004
;
_computing_structure_refinement
;
SHELXL-97 (Sheldrick, G. M.     Acta Cryst. (2008). A64, 112)
XSeed (L.J.Barbour, J.Supramol. Chem., 2003, 1, 189.)
;
_computing_structure_solution
;
SHELXS-97 (Sheldrick, G. M.     Acta Cryst. (2008). A64, 112)
XSeed (L.J.Barbour, J.Supramol. Chem., 2003, 1, 189.)
;
_diffrn_ambient_temperature 150(2)
_diffrn_detector_area_resol_mean
;
120 microns
;
_diffrn_measured_fraction_theta_full 0.999
_diffrn_measured_fraction_theta_max 0.999
_diffrn_measurement_device_type
;
Mach3 kappa-type 4-circle goniostat.
;
_diffrn_measurement_method 'rotation images'
_diffrn_radiation_detector 'ApexII camera'
_diffrn_radiation_monochromator
;
graphite model mounted in "parallel" mode
;
_diffrn_radiation_source
;
Bruker Nonius FR591 rotating anode generator
;
_diffrn_radiation_type MoK\a
_diffrn_radiation_wavelength 0.71073
_diffrn_reflns_av_R_equivalents 0.0771
_diffrn_reflns_av_sigmaI/netI 0.0496
_diffrn_reflns_limit_h_max 8
_diffrn_reflns_limit_h_min -5
_diffrn_reflns_limit_k_max 22
_diffrn_reflns_limit_k_min -23
_diffrn_reflns_limit_l_max 52
_diffrn_reflns_limit_l_min -51
_diffrn_reflns_number 62330
_diffrn_reflns_theta_full 27.53
_diffrn_reflns_theta_max 27.53
_diffrn_reflns_theta_min 1.52
_diffrn_standards_decay_% 0
_diffrn_standards_interval_count 0
_diffrn_standards_interval_time 0
_diffrn_standards_number 0
_exptl_absorpt_coefficient_mu 0.425
_exptl_absorpt_correction_T_max 0.9791
_exptl_absorpt_correction_T_min 0.5674
_exptl_absorpt_correction_type multi-scan
_exptl_absorpt_process_details
;
See Sheldrick, G. M. (2002). SADABS.
 University of Gottingen, Germany.
;
_exptl_crystal_colour colourless
_exptl_crystal_density_diffrn 1.361
_exptl_crystal_description prism
_exptl_crystal_F_000 1968
_exptl_crystal_size_max 0.33
_exptl_crystal_size_mid 0.15
_exptl_crystal_size_min 0.05
_refine_diff_density_max 0.407
_refine_diff_density_min -0.431
_refine_diff_density_rms 0.048
_refine_ls_abs_structure_details 'Flack H D (1983), Acta Cryst. A39, 876-881'
_refine_ls_abs_structure_Flack 0.00(4)
_refine_ls_extinction_method none
_refine_ls_goodness_of_fit_ref 1.052
_refine_ls_hydrogen_treatment constr
_refine_ls_matrix_type full
_refine_ls_number_parameters 545
_refine_ls_number_reflns 10644
_refine_ls_number_restraints 0
_refine_ls_restrained_S_all 1.052
_refine_ls_R_factor_all 0.0560
_refine_ls_R_factor_gt 0.0431
_refine_ls_shift/su_max 0.001
_refine_ls_shift/su_mean 0.000
_refine_ls_structure_factor_coef Fsqd
_refine_ls_weighting_details 'calc w=1/[\s^2^(Fo^2^)+(0.0341P)^2^+1.8625P] where P=(Fo^2^+2Fc^2^)/3'
_refine_ls_weighting_scheme calc
_refine_ls_wR_factor_gt 0.0957
_refine_ls_wR_factor_ref 0.1019
_reflns_number_gt 9010
_reflns_number_total 10644
_reflns_threshold_expression >2sigma(I)
_cod_data_source_file jo200720c_si_001.cif
_cod_data_source_block PT5_9_1
_cod_database_code 4026428

loop_
_symmetry_equiv_pos_as_xyz
'x, y, z'
'-x+1/2, -y, z+1/2'
'x+1/2, -y+1/2, -z'
'-x, y+1/2, -z+1/2'

loop_
_atom_site_label
_atom_site_type_symbol
_atom_site_fract_x
_atom_site_fract_y
_atom_site_fract_z
_atom_site_U_iso_or_equiv
_atom_site_adp_type
_atom_site_occupancy
_atom_site_symmetry_multiplicity
_atom_site_calc_flag
_atom_site_refinement_flags
Cl1A Cl 0.03339(15) 0.82548(4) 0.061655(19) 0.0517(2) Uani 1 1 d .
C1A C -0.0141(5) 0.87713(14) 0.02464(6) 0.0397(7) Uani 1 1 d .
Cl2A Cl -0.26949(16) 0.85920(4) 0.009733(19) 0.0564(2) Uani 1 1 d .
O2A O 0.1345(3) 0.99637(9) 0.01256(4) 0.0320(4) Uani 1 1 d .
C2A C 0.0132(4) 0.96304(12) 0.03044(5) 0.0266(5) Uani 1 1 d .
Cl3A Cl 0.16665(18) 0.84737(4) -0.00571(2) 0.0634(3) Uani 1 1 d .
N3A N -0.1009(3) 0.99797(10) 0.05402(4) 0.0229(4) Uani 1 1 d .
C4A C -0.0762(4) 1.07935(12) 0.05482(5) 0.0203(4) Uani 1 1 d .
H4A H -0.1547 1.0972 0.0749 0.024 Uiso 1 1 calc R
C5A C -0.1708(4) 1.12094(12) 0.02428(5) 0.0215(5) Uani 1 1 d .
H5A H -0.0590 1.1251 0.0070 0.026 Uiso 1 1 calc R
C6A C -0.2296(4) 1.19990(13) 0.03493(6) 0.0269(5) Uani 1 1 d .
H6A1 H -0.1077 1.2245 0.0453 0.032 Uiso 1 1 calc R
H6A2 H -0.2705 1.2293 0.0151 0.032 Uiso 1 1 calc R
O7A O -0.3991(3) 1.19797(10) 0.05829(5) 0.0376(4) Uani 1 1 d .
C8A C -0.3994(5) 1.26153(16) 0.08036(8) 0.0489(8) Uani 1 1 d .
H8A1 H -0.5348 1.2644 0.0921 0.059 Uiso 1 1 calc R
H8A2 H -0.3820 1.3077 0.0671 0.059 Uiso 1 1 calc R
C9A C -0.2255(5) 1.25563(14) 0.10561(6) 0.0359(6) Uani 1 1 d .
C10A C -0.0724(4) 1.30946(14) 0.10858(6) 0.0337(6) Uani 1 1 d .
H10A H -0.0793 1.3528 0.0950 0.040 Uiso 1 1 calc R
C11A C 0.0902(5) 1.30148(16) 0.13087(7) 0.0432(7) Uani 1 1 d .
H11A H 0.1929 1.3394 0.1329 0.052 Uiso 1 1 calc R
C12A C 0.1023(7) 1.23813(19) 0.15017(8) 0.0659(11) Uani 1 1 d .
H12A H 0.2149 1.2318 0.1653 0.079 Uiso 1 1 calc R
C13A C -0.0500(9) 1.18338(18) 0.14754(8) 0.0737(14) Uani 1 1 d .
H13A H -0.0411 1.1396 0.1608 0.088 Uiso 1 1 calc R
C14A C -0.2116(7) 1.19250(16) 0.12601(7) 0.0565(10) Uani 1 1 d .
H14A H -0.3170 1.1554 0.1248 0.068 Uiso 1 1 calc R
C30A C -0.2677(4) 0.96705(13) 0.07551(5) 0.0268(5) Uani 1 1 d .
H30A H -0.2855 0.9135 0.0703 0.032 Uiso 1 1 calc R
H30B H -0.4004 0.9926 0.0702 0.032 Uiso 1 1 calc R
C31A C -0.2240(4) 0.97531(13) 0.11286(5) 0.0245(5) Uani 1 1 d .
C32A C -0.0296(4) 0.96233(13) 0.12680(6) 0.0282(5) Uani 1 1 d .
H32A H 0.0856 0.9512 0.1128 0.034 Uiso 1 1 calc R
C33A C -0.0023(4) 0.96548(13) 0.16123(6) 0.0311(6) Uani 1 1 d .
H33A H 0.1319 0.9573 0.1705 0.037 Uiso 1 1 calc R
C34A C -0.1680(5) 0.98037(14) 0.18184(6) 0.0333(6) Uani 1 1 d .
H34A H -0.1489 0.9811 0.2054 0.040 Uiso 1 1 calc R
C35A C -0.3646(4) 0.99438(14) 0.16831(6) 0.0342(6) Uani 1 1 d .
H35A H -0.4789 1.0055 0.1825 0.041 Uiso 1 1 calc R
C36A C -0.3917(4) 0.99193(13) 0.13386(6) 0.0296(5) Uani 1 1 d .
H36A H -0.5251 1.0016 0.1245 0.035 Uiso 1 1 calc R
C41A C 0.1535(4) 1.09765(13) 0.06128(6) 0.0245(5) Uani 1 1 d .
O42A O 0.2662(3) 1.06029(10) 0.07852(4) 0.0348(4) Uani 1 1 d .
O43A O 0.2128(3) 1.16100(9) 0.04671(5) 0.0324(4) Uani 1 1 d .
H43A H 0.3378 1.1698 0.0515 0.039 Uiso 1 1 calc R
C50A C -0.3549(4) 1.07910(12) 0.00835(6) 0.0268(5) Uani 1 1 d .
H50A H -0.3074 1.0292 0.0011 0.032 Uiso 1 1 calc R
H50B H -0.4653 1.0721 0.0253 0.032 Uiso 1 1 calc R
C51A C -0.4457(5) 1.12010(16) -0.02149(7) 0.0450(7) Uani 1 1 d .
H51A H -0.5079 1.1671 -0.0140 0.068 Uiso 1 1 calc R
H51B H -0.5530 1.0891 -0.0320 0.068 Uiso 1 1 calc R
H51C H -0.3349 1.1305 -0.0377 0.068 Uiso 1 1 calc R
Cl1B Cl 0.52905(15) 0.35530(4) 0.267661(19) 0.0561(2) Uani 1 1 d .
C1B C 0.6668(5) 0.38350(13) 0.23162(6) 0.0329(6) Uani 1 1 d .
Cl2B Cl 0.58826(14) 0.32452(4) 0.198220(19) 0.0496(2) Uani 1 1 d .
O2B O 0.5028(3) 0.50042(9) 0.24356(4) 0.0326(4) Uani 1 1 d .
C2B C 0.6173(4) 0.46772(12) 0.22435(6) 0.0246(5) Uani 1 1 d .
Cl3B Cl 0.93666(12) 0.37227(4) 0.239759(17) 0.04203(17) Uani 1 1 d .
N3B N 0.7113(3) 0.50071(9) 0.19816(4) 0.0207(4) Uani 1 1 d .
C4B C 0.6695(4) 0.58079(11) 0.19452(5) 0.0185(4) Uani 1 1 d .
H4B H 0.7376 0.5960 0.1731 0.022 Uiso 1 1 calc R
C5B C 0.7664(4) 0.63148(12) 0.22212(5) 0.0213(4) Uani 1 1 d .
H5B H 0.6568 0.6397 0.2395 0.026 Uiso 1 1 calc R
C6B C 0.8174(4) 0.70749(12) 0.20673(6) 0.0236(5) Uani 1 1 d .
H6B1 H 0.6927 0.7276 0.1953 0.028 Uiso 1 1 calc R
H6B2 H 0.8585 0.7429 0.2245 0.028 Uiso 1 1 calc R
O7B O 0.9850(3) 0.69923(8) 0.18316(4) 0.0232(3) Uani 1 1 d .
C8B C 1.0247(4) 0.76775(13) 0.16552(6) 0.0311(6) Uani 1 1 d .
H8B1 H 1.0717 0.8066 0.1814 0.037 Uiso 1 1 calc R
H8B2 H 0.8954 0.7853 0.1546 0.037 Uiso 1 1 calc R
C9B C 1.1907(4) 0.75427(13) 0.13962(6) 0.0295(5) Uani 1 1 d .
C10B C 1.3646(4) 0.79966(14) 0.13782(6) 0.0339(6) Uani 1 1 d .
H10B H 1.3779 0.8404 0.1528 0.041 Uiso 1 1 calc R
C11B C 1.5192(5) 0.78666(16) 0.11453(7) 0.0416(7) Uani 1 1 d .
H11B H 1.6357 0.8191 0.1132 0.050 Uiso 1 1 calc R
C12B C 1.5040(6) 0.72643(17) 0.09325(8) 0.0519(9) Uani 1 1 d .
H12B H 1.6121 0.7165 0.0777 0.062 Uiso 1 1 calc R
C13B C 1.3309(6) 0.68066(16) 0.09465(8) 0.0526(9) Uani 1 1 d .
H13B H 1.3196 0.6394 0.0799 0.063 Uiso 1 1 calc R
C14B C 1.1731(5) 0.69486(14) 0.11766(7) 0.0395(7) Uani 1 1 d .
H14B H 1.0533 0.6638 0.1183 0.047 Uiso 1 1 calc R
C30B C 0.8560(4) 0.46806(13) 0.17356(5) 0.0238(5) Uani 1 1 d .
H30C H 0.8675 0.4138 0.1776 0.029 Uiso 1 1 calc R
H30D H 0.9959 0.4902 0.1767 0.029 Uiso 1 1 calc R
C31B C 0.7854(4) 0.48100(12) 0.13792(5) 0.0257(5) Uani 1 1 d .
C32B C 0.5867(5) 0.45999(14) 0.12722(6) 0.0326(6) Uani 1 1 d .
H32B H 0.4902 0.4392 0.1426 0.039 Uiso 1 1 calc R
C33B C 0.5310(6) 0.46964(16) 0.09405(7) 0.0450(8) Uani 1 1 d .
H33B H 0.3963 0.4548 0.0868 0.054 Uiso 1 1 calc R
C34B C 0.6682(6) 0.50037(16) 0.07164(7) 0.0514(9) Uani 1 1 d .
H34B H 0.6277 0.5070 0.0490 0.062 Uiso 1 1 calc R
C35B C 0.8650(6) 0.52159(16) 0.08187(7) 0.0503(9) Uani 1 1 d .
H35B H 0.9594 0.5429 0.0663 0.060 Uiso 1 1 calc R
C36B C 0.9254(5) 0.51163(13) 0.11524(6) 0.0354(6) Uani 1 1 d .
H36B H 1.0611 0.5257 0.1223 0.043 Uiso 1 1 calc R
C41B C 0.4361(4) 0.59283(12) 0.18931(5) 0.0222(5) Uani 1 1 d .
O42B O 0.3228(3) 0.54750(10) 0.17652(4) 0.0324(4) Uani 1 1 d .
O43B O 0.3748(3) 0.66026(8) 0.19881(4) 0.0290(4) Uani 1 1 d .
H43B H 0.2516 0.6675 0.1925 0.035 Uiso 1 1 calc R
C50B C 0.9546(4) 0.59597(12) 0.23956(5) 0.0243(5) Uani 1 1 d .
H50C H 0.9078 0.5511 0.2518 0.029 Uiso 1 1 calc R
H50D H 1.0563 0.5798 0.2224 0.029 Uiso 1 1 calc R
C51B C 1.0624(5) 0.64843(15) 0.26387(6) 0.0371(6) Uani 1 1 d .
H51D H 1.1251 0.6899 0.2515 0.056 Uiso 1 1 calc R
H51E H 1.1715 0.6213 0.2759 0.056 Uiso 1 1 calc R
H51F H 0.9602 0.6679 0.2798 0.056 Uiso 1 1 calc R

loop_
_atom_site_aniso_label
_atom_site_aniso_U_11
_atom_site_aniso_U_22
_atom_site_aniso_U_33
_atom_site_aniso_U_23
_atom_site_aniso_U_13
_atom_site_aniso_U_12
Cl1A 0.0782(6) 0.0295(3) 0.0473(4) 0.0150(3) -0.0021(4) 0.0091(4)
C1A 0.062(2) 0.0238(12) 0.0330(13) 0.0019(10) 0.0001(13) 0.0034(13)
Cl2A 0.0834(6) 0.0340(4) 0.0517(4) -0.0049(3) -0.0191(4) -0.0169(4)
O2A 0.0414(11) 0.0270(8) 0.0276(8) 0.0008(7) 0.0096(8) 0.0046(8)
C2A 0.0351(14) 0.0215(11) 0.0233(11) 0.0049(9) -0.0040(10) 0.0017(10)
Cl3A 0.1052(8) 0.0319(4) 0.0530(4) -0.0086(3) 0.0191(5) 0.0171(4)
N3A 0.0260(11) 0.0224(9) 0.0204(9) 0.0045(7) -0.0010(8) -0.0004(8)
C4A 0.0212(12) 0.0209(10) 0.0187(10) 0.0002(8) -0.0012(9) -0.0007(9)
C5A 0.0194(11) 0.0211(11) 0.0240(10) 0.0017(8) -0.0017(9) 0.0003(9)
C6A 0.0209(12) 0.0232(11) 0.0368(13) 0.0003(10) -0.0065(10) -0.0027(10)
O7A 0.0187(9) 0.0306(9) 0.0634(12) -0.0184(9) 0.0045(9) -0.0029(7)
C8A 0.0312(16) 0.0382(15) 0.077(2) -0.0281(15) 0.0060(15) 0.0032(13)
C9A 0.0406(16) 0.0288(13) 0.0383(13) -0.0138(11) 0.0158(13) -0.0063(12)
C10A 0.0405(16) 0.0270(12) 0.0337(13) -0.0078(10) 0.0059(12) -0.0048(12)
C11A 0.051(2) 0.0403(16) 0.0382(15) -0.0117(12) 0.0021(14) -0.0073(14)
C12A 0.106(3) 0.057(2) 0.0347(16) -0.0055(14) -0.0206(19) 0.002(2)
C13A 0.155(4) 0.0359(16) 0.0300(15) 0.0006(12) 0.003(2) -0.010(2)
C14A 0.098(3) 0.0351(16) 0.0362(15) -0.0125(12) 0.0232(18) -0.0279(18)
C30A 0.0271(13) 0.0288(12) 0.0246(11) 0.0078(9) -0.0025(10) -0.0057(10)
C31A 0.0271(13) 0.0225(11) 0.0239(10) 0.0072(9) -0.0026(10) -0.0034(10)
C32A 0.0276(13) 0.0265(12) 0.0305(12) 0.0058(9) -0.0004(11) -0.0003(10)
C33A 0.0325(14) 0.0272(12) 0.0336(13) 0.0086(10) -0.0085(11) 0.0000(11)
C34A 0.0453(17) 0.0292(13) 0.0254(12) 0.0045(10) -0.0038(11) -0.0052(12)
C35A 0.0332(14) 0.0378(14) 0.0315(13) 0.0009(11) 0.0039(11) -0.0013(12)
C36A 0.0273(13) 0.0304(13) 0.0310(12) 0.0065(10) -0.0009(10) -0.0022(11)
C41A 0.0223(12) 0.0264(11) 0.0249(11) -0.0020(9) 0.0004(10) -0.0003(10)
O42A 0.0229(9) 0.0454(11) 0.0362(9) 0.0118(8) -0.0075(8) 0.0016(8)
O43A 0.0160(9) 0.0268(9) 0.0545(11) 0.0064(8) -0.0059(8) -0.0033(7)
C50A 0.0310(14) 0.0209(11) 0.0284(11) -0.0014(9) -0.0099(11) 0.0007(10)
C51A 0.0540(19) 0.0392(15) 0.0419(15) 0.0043(12) -0.0272(15) -0.0019(15)
Cl1B 0.0751(6) 0.0420(4) 0.0513(4) 0.0220(3) 0.0157(4) -0.0108(4)
C1B 0.0433(16) 0.0232(12) 0.0322(12) 0.0061(10) -0.0004(12) -0.0084(11)
Cl2B 0.0693(6) 0.0254(3) 0.0540(4) -0.0025(3) -0.0145(4) -0.0123(3)
O2B 0.0363(10) 0.0313(9) 0.0303(9) 0.0016(7) 0.0111(8) -0.0023(8)
C2B 0.0262(13) 0.0212(11) 0.0264(11) 0.0027(9) -0.0040(10) -0.0031(10)
Cl3B 0.0489(4) 0.0327(3) 0.0445(4) 0.0090(3) -0.0132(3) 0.0074(3)
N3B 0.0226(10) 0.0172(8) 0.0222(9) 0.0001(7) 0.0004(8) 0.0007(8)
C4B 0.0181(11) 0.0173(10) 0.0200(10) 0.0014(8) 0.0033(9) -0.0001(8)
C5B 0.0217(11) 0.0202(10) 0.0222(10) -0.0014(8) 0.0018(9) 0.0003(9)
C6B 0.0197(12) 0.0206(10) 0.0304(11) -0.0025(9) 0.0012(10) 0.0028(9)
O7B 0.0193(8) 0.0173(7) 0.0331(8) 0.0045(6) 0.0017(7) 0.0022(6)
C8B 0.0329(14) 0.0204(11) 0.0401(13) 0.0099(10) 0.0037(12) 0.0021(11)
C9B 0.0343(15) 0.0208(11) 0.0334(12) 0.0114(10) 0.0007(11) 0.0007(10)
C10B 0.0382(15) 0.0286(13) 0.0349(13) 0.0072(10) -0.0011(12) -0.0036(12)
C11B 0.0361(16) 0.0462(16) 0.0424(15) 0.0137(13) 0.0044(13) -0.0047(13)
C12B 0.061(2) 0.0480(17) 0.0466(17) 0.0124(14) 0.0238(16) 0.0057(16)
C13B 0.081(3) 0.0308(14) 0.0457(16) -0.0019(12) 0.0149(17) 0.0015(16)
C14B 0.0503(19) 0.0256(13) 0.0426(15) 0.0057(11) 0.0035(14) -0.0048(12)
C30B 0.0230(12) 0.0224(11) 0.0259(11) -0.0034(9) 0.0025(10) 0.0034(9)
C31B 0.0362(14) 0.0157(10) 0.0252(11) -0.0040(8) 0.0022(10) 0.0038(10)
C32B 0.0393(16) 0.0307(13) 0.0278(12) -0.0064(10) -0.0027(11) 0.0072(12)
C33B 0.057(2) 0.0428(15) 0.0347(14) -0.0129(12) -0.0149(14) 0.0185(15)
C34B 0.092(3) 0.0386(16) 0.0235(13) -0.0054(11) -0.0085(15) 0.0199(18)
C35B 0.088(3) 0.0308(14) 0.0323(14) 0.0019(11) 0.0181(17) -0.0019(16)
C36B 0.0526(18) 0.0228(12) 0.0308(12) -0.0030(10) 0.0102(12) -0.0029(12)
C41B 0.0186(12) 0.0230(11) 0.0248(11) 0.0046(9) 0.0014(9) 0.0019(9)
O42B 0.0211(9) 0.0349(10) 0.0414(10) -0.0077(8) -0.0022(8) -0.0008(8)
O43B 0.0186(9) 0.0228(8) 0.0455(10) 0.0008(7) -0.0027(8) 0.0040(7)
C50B 0.0251(12) 0.0236(11) 0.0242(11) 0.0004(9) -0.0016(10) 0.0001(10)
C51B 0.0456(17) 0.0366(13) 0.0290(12) -0.0036(11) -0.0147(12) 0.0007(13)

loop_
_atom_type_symbol
_atom_type_description
_atom_type_scat_dispersion_real
_atom_type_scat_dispersion_imag
_atom_type_scat_source
C C 0.0033 0.0016 'International Tables Vol C Tables 4.2.6.8 and 6.1.1.4'
H H 0.0000 0.0000 'International Tables Vol C Tables 4.2.6.8 and 6.1.1.4'
N N 0.0061 0.0033 'International Tables Vol C Tables 4.2.6.8 and 6.1.1.4'
O O 0.0106 0.0060 'International Tables Vol C Tables 4.2.6.8 and 6.1.1.4'
Cl Cl 0.1484 0.1585 'International Tables Vol C Tables 4.2.6.8 and 6.1.1.4'

loop_
_geom_angle_atom_site_label_1
_geom_angle_atom_site_label_2
_geom_angle_atom_site_label_3
_geom_angle
C2A C1A Cl3A 109.1(2)
C2A C1A Cl2A 109.34(19)
Cl3A C1A Cl2A 108.71(14)
C2A C1A Cl1A 111.74(17)
Cl3A C1A Cl1A 107.74(16)
Cl2A C1A Cl1A 110.19(16)
O2A C2A N3A 122.1(2)
O2A C2A C1A 117.9(2)
N3A C2A C1A 120.0(2)
C2A N3A C4A 114.73(18)
C2A N3A C30A 128.7(2)
C4A N3A C30A 115.96(18)
N3A C4A C41A 108.70(18)
N3A C4A C5A 114.68(17)
C41A C4A C5A 113.90(19)
N3A C4A H4A 106.3
C41A C4A H4A 106.3
C5A C4A H4A 106.3
C6A C5A C50A 112.28(19)
C6A C5A C4A 108.78(18)
C50A C5A C4A 113.04(18)
C6A C5A H5A 107.5
C50A C5A H5A 107.5
C4A C5A H5A 107.5
O7A C6A C5A 110.29(19)
O7A C6A H6A1 109.6
C5A C6A H6A1 109.6
O7A C6A H6A2 109.6
C5A C6A H6A2 109.6
H6A1 C6A H6A2 108.1
C6A O7A C8A 112.4(2)
O7A C8A C9A 110.7(2)
O7A C8A H8A1 109.5
C9A C8A H8A1 109.5
O7A C8A H8A2 109.5
C9A C8A H8A2 109.5
H8A1 C8A H8A2 108.1
C10A C9A C14A 118.0(3)
C10A C9A C8A 122.3(3)
C14A C9A C8A 119.6(3)
C11A C10A C9A 121.3(3)
C11A C10A H10A 119.3
C9A C10A H10A 119.3
C12A C11A C10A 119.4(3)
C12A C11A H11A 120.3
C10A C11A H11A 120.3
C11A C12A C13A 120.1(4)
C11A C12A H12A 120.0
C13A C12A H12A 120.0
C14A C13A C12A 120.0(3)
C14A C13A H13A 120.0
C12A C13A H13A 120.0
C13A C14A C9A 121.1(3)
C13A C14A H14A 119.5
C9A C14A H14A 119.5
N3A C30A C31A 113.5(2)
N3A C30A H30A 108.9
C31A C30A H30A 108.9
N3A C30A H30B 108.9
C31A C30A H30B 108.9
H30A C30A H30B 107.7
C32A C31A C36A 119.1(2)
C32A C31A C30A 122.9(2)
C36A C31A C30A 117.9(2)
C31A C32A C33A 120.4(2)
C31A C32A H32A 119.8
C33A C32A H32A 119.8
C34A C33A C32A 120.4(2)
C34A C33A H33A 119.8
C32A C33A H33A 119.8
C33A C34A C35A 120.1(2)
C33A C34A H34A 119.9
C35A C34A H34A 119.9
C36A C35A C34A 119.5(2)
C36A C35A H35A 120.2
C34A C35A H35A 120.2
C35A C36A C31A 120.5(2)
C35A C36A H36A 119.8
C31A C36A H36A 119.8
O42A C41A O43A 123.7(2)
O42A C41A C4A 123.7(2)
O43A C41A C4A 112.6(2)
C41A O43A H43A 109.5
C51A C50A C5A 112.6(2)
C51A C50A H50A 109.1
C5A C50A H50A 109.1
C51A C50A H50B 109.1
C5A C50A H50B 109.1
H50A C50A H50B 107.8
C50A C51A H51A 109.5
C50A C51A H51B 109.5
H51A C51A H51B 109.5
C50A C51A H51C 109.5
H51A C51A H51C 109.5
H51B C51A H51C 109.5
C2B C1B Cl1B 109.01(18)
C2B C1B Cl3B 109.92(17)
Cl1B C1B Cl3B 107.82(14)
C2B C1B Cl2B 112.06(17)
Cl1B C1B Cl2B 107.59(13)
Cl3B C1B Cl2B 110.32(15)
O2B C2B N3B 123.5(2)
O2B C2B C1B 118.0(2)
N3B C2B C1B 118.5(2)
C2B N3B C4B 115.17(18)
C2B N3B C30B 128.84(19)
C4B N3B C30B 115.94(17)
N3B C4B C41B 109.32(18)
N3B C4B C5B 115.30(18)
C41B C4B C5B 113.89(18)
N3B C4B H4B 105.8
C41B C4B H4B 105.8
C5B C4B H4B 105.8
C6B C5B C50B 112.65(19)
C6B C5B C4B 108.61(17)
C50B C5B C4B 113.21(18)
C6B C5B H5B 107.4
C50B C5B H5B 107.4
C4B C5B H5B 107.4
O7B C6B C5B 109.37(17)
O7B C6B H6B1 109.8
C5B C6B H6B1 109.8
O7B C6B H6B2 109.8
C5B C6B H6B2 109.8
H6B1 C6B H6B2 108.2
C6B O7B C8B 111.47(17)
O7B C8B C9B 109.01(18)
O7B C8B H8B1 109.9
C9B C8B H8B1 109.9
O7B C8B H8B2 109.9
C9B C8B H8B2 109.9
H8B1 C8B H8B2 108.3
C10B C9B C14B 119.0(3)
C10B C9B C8B 120.8(2)
C14B C9B C8B 120.2(2)
C11B C10B C9B 121.0(3)
C11B C10B H10B 119.5
C9B C10B H10B 119.5
C12B C11B C10B 119.9(3)
C12B C11B H11B 120.0
C10B C11B H11B 120.0
C11B C12B C13B 119.8(3)
C11B C12B H12B 120.1
C13B C12B H12B 120.1
C12B C13B C14B 120.1(3)
C12B C13B H13B 119.9
C14B C13B H13B 119.9
C9B C14B C13B 120.1(3)
C9B C14B H14B 120.0
C13B C14B H14B 120.0
N3B C30B C31B 112.32(19)
N3B C30B H30C 109.1
C31B C30B H30C 109.1
N3B C30B H30D 109.1
C31B C30B H30D 109.1
H30C C30B H30D 107.9
C36B C31B C32B 119.7(2)
C36B C31B C30B 118.9(2)
C32B C31B C30B 121.4(2)
C33B C32B C31B 119.7(3)
C33B C32B H32B 120.1
C31B C32B H32B 120.1
C34B C33B C32B 120.7(3)
C34B C33B H33B 119.6
C32B C33B H33B 119.6
C33B C34B C35B 120.2(3)
C33B C34B H34B 119.9
C35B C34B H34B 119.9
C34B C35B C36B 120.0(3)
C34B C35B H35B 120.0
C36B C35B H35B 120.0
C31B C36B C35B 119.6(3)
C31B C36B H36B 120.2
C35B C36B H36B 120.2
O42B C41B O43B 123.9(2)
O42B C41B C4B 123.7(2)
O43B C41B C4B 112.3(2)
C41B O43B H43B 109.5
C51B C50B C5B 113.11(19)
C51B C50B H50C 109.0
C5B C50B H50C 109.0
C51B C50B H50D 109.0
C5B C50B H50D 109.0
H50C C50B H50D 107.8
C50B C51B H51D 109.5
C50B C51B H51E 109.5
H51D C51B H51E 109.5
C50B C51B H51F 109.5
H51D C51B H51F 109.5
H51E C51B H51F 109.5

loop_
_geom_bond_atom_site_label_1
_geom_bond_atom_site_label_2
_geom_bond_distance
Cl1A C1A 1.775(3)
C1A C2A 1.569(3)
C1A Cl3A 1.763(3)
C1A Cl2A 1.774(3)
O2A C2A 1.215(3)
C2A N3A 1.350(3)
N3A C4A 1.470(3)
N3A C30A 1.481(3)
C4A C41A 1.533(3)
C4A C5A 1.556(3)
C4A H4A 1.0000
C5A C6A 1.528(3)
C5A C50A 1.538(3)
C5A H5A 1.0000
C6A O7A 1.435(3)
C6A H6A1 0.9900
C6A H6A2 0.9900
O7A C8A 1.443(3)
C8A C9A 1.510(4)
C8A H8A1 0.9900
C8A H8A2 0.9900
C9A C10A 1.383(4)
C9A C14A 1.400(4)
C10A C11A 1.381(4)
C10A H10A 0.9500
C11A C12A 1.377(4)
C11A H11A 0.9500
C12A C13A 1.390(6)
C12A H12A 0.9500
C13A C14A 1.359(6)
C13A H13A 0.9500
C14A H14A 0.9500
C30A C31A 1.529(3)
C30A H30A 0.9900
C30A H30B 0.9900
C31A C32A 1.386(4)
C31A C36A 1.399(4)
C32A C33A 1.391(3)
C32A H32A 0.9500
C33A C34A 1.372(4)
C33A H33A 0.9500
C34A C35A 1.396(4)
C34A H34A 0.9500
C35A C36A 1.391(3)
C35A H35A 0.9500
C36A H36A 0.9500
C41A O42A 1.204(3)
C41A O43A 1.333(3)
O43A H43A 0.8400
C50A C51A 1.520(3)
C50A H50A 0.9900
C50A H50B 0.9900
C51A H51A 0.9800
C51A H51B 0.9800
C51A H51C 0.9800
Cl1B C1B 1.767(3)
C1B C2B 1.572(3)
C1B Cl3B 1.774(3)
C1B Cl2B 1.779(3)
O2B C2B 1.215(3)
C2B N3B 1.347(3)
N3B C4B 1.469(3)
N3B C30B 1.475(3)
C4B C41B 1.528(3)
C4B C5B 1.561(3)
C4B H4B 1.0000
C5B C6B 1.532(3)
C5B C50B 1.534(3)
C5B H5B 1.0000
C6B O7B 1.439(3)
C6B H6B1 0.9900
C6B H6B2 0.9900
O7B C8B 1.441(3)
C8B C9B 1.506(4)
C8B H8B1 0.9900
C8B H8B2 0.9900
C9B C10B 1.384(4)
C9B C14B 1.387(4)
C10B C11B 1.381(4)
C10B H10B 0.9500
C11B C12B 1.380(4)
C11B H11B 0.9500
C12B C13B 1.383(5)
C12B H12B 0.9500
C13B C14B 1.393(4)
C13B H13B 0.9500
C14B H14B 0.9500
C30B C31B 1.516(3)
C30B H30C 0.9900
C30B H30D 0.9900
C31B C36B 1.391(4)
C31B C32B 1.397(4)
C32B C33B 1.387(4)
C32B H32B 0.9500
C33B C34B 1.374(5)
C33B H33B 0.9500
C34B C35B 1.381(5)
C34B H34B 0.9500
C35B C36B 1.403(4)
C35B H35B 0.9500
C36B H36B 0.9500
C41B O42B 1.206(3)
C41B O43B 1.328(3)
O43B H43B 0.8400
C50B C51B 1.521(3)
C50B H50C 0.9900
C50B H50D 0.9900
C51B H51D 0.9800
C51B H51E 0.9800
C51B H51F 0.9800

loop_
_geom_hbond_atom_site_label_D
_geom_hbond_atom_site_label_H
_geom_hbond_atom_site_label_A
_geom_hbond_distance_DH
_geom_hbond_distance_HA
_geom_hbond_distance_DA
_geom_hbond_angle_DHA
_geom_hbond_site_symmetry_A
O43A H43A O7A 0.84 1.78 2.619(2) 173.0 1_655
O43B H43B O7B 0.84 1.84 2.673(2) 169.5 1_455

loop_
_geom_torsion_atom_site_label_1
_geom_torsion_atom_site_label_2
_geom_torsion_atom_site_label_3
_geom_torsion_atom_site_label_4
_geom_torsion
Cl3A C1A C2A O2A 5.6(3)
Cl2A C1A C2A O2A -113.2(2)
Cl1A C1A C2A O2A 124.6(2)
Cl3A C1A C2A N3A -176.38(18)
Cl2A C1A C2A N3A 64.9(3)
Cl1A C1A C2A N3A -57.4(3)
O2A C2A N3A C4A 3.6(3)
C1A C2A N3A C4A -174.3(2)
O2A C2A N3A C30A 173.9(2)
C1A C2A N3A C30A -4.1(4)
C2A N3A C4A C41A -59.4(2)
C30A N3A C4A C41A 129.1(2)
C2A N3A C4A C5A 69.4(3)
C30A N3A C4A C5A -102.1(2)
N3A C4A C5A C6A 153.1(2)
C41A C4A C5A C6A -80.8(2)
N3A C4A C5A C50A 27.7(3)
C41A C4A C5A C50A 153.79(19)
C50A C5A C6A O7A 58.4(2)
C4A C5A C6A O7A -67.5(2)
C5A C6A O7A C8A 153.0(2)
C6A O7A C8A C9A -72.7(3)
O7A C8A C9A C10A 121.7(3)
O7A C8A C9A C14A -55.7(4)
C14A C9A C10A C11A 0.2(4)
C8A C9A C10A C11A -177.2(2)
C9A C10A C11A C12A 1.0(4)
C10A C11A C12A C13A -1.0(5)
C11A C12A C13A C14A -0.3(6)
C12A C13A C14A C9A 1.6(5)
C10A C9A C14A C13A -1.6(4)
C8A C9A C14A C13A 175.9(3)
C2A N3A C30A C31A 122.1(2)
C4A N3A C30A C31A -67.7(3)
N3A C30A C31A C32A -42.2(3)
N3A C30A C31A C36A 142.1(2)
C36A C31A C32A C33A 0.3(4)
C30A C31A C32A C33A -175.4(2)
C31A C32A C33A C34A 1.0(4)
C32A C33A C34A C35A -1.7(4)
C33A C34A C35A C36A 1.1(4)
C34A C35A C36A C31A 0.2(4)
C32A C31A C36A C35A -0.9(4)
C30A C31A C36A C35A 175.0(2)
N3A C4A C41A O42A -33.9(3)
C5A C4A C41A O42A -163.1(2)
N3A C4A C41A O43A 148.51(19)
C5A C4A C41A O43A 19.3(3)
C6A C5A C50A C51A 56.6(3)
C4A C5A C50A C51A -179.9(2)
Cl1B C1B C2B O2B 1.6(3)
Cl3B C1B C2B O2B -116.4(2)
Cl2B C1B C2B O2B 120.5(2)
Cl1B C1B C2B N3B 178.52(18)
Cl3B C1B C2B N3B 60.5(2)
Cl2B C1B C2B N3B -62.5(3)
O2B C2B N3B C4B 1.2(3)
C1B C2B N3B C4B -175.5(2)
O2B C2B N3B C30B 178.6(2)
C1B C2B N3B C30B 1.9(4)
C2B N3B C4B C41B -61.2(2)
C30B N3B C4B C41B 121.0(2)
C2B N3B C4B C5B 68.6(3)
C30B N3B C4B C5B -109.1(2)
N3B C4B C5B C6B 149.13(19)
C41B C4B C5B C6B -83.3(2)
N3B C4B C5B C50B 23.2(3)
C41B C4B C5B C50B 150.78(19)
C50B C5B C6B O7B 58.1(2)
C4B C5B C6B O7B -68.2(2)
C5B C6B O7B C8B 174.18(19)
C6B O7B C8B C9B -176.0(2)
O7B C8B C9B C10B -128.4(2)
O7B C8B C9B C14B 50.2(3)
C14B C9B C10B C11B 0.2(4)
C8B C9B C10B C11B 178.7(2)
C9B C10B C11B C12B -1.8(4)
C10B C11B C12B C13B 2.0(5)
C11B C12B C13B C14B -0.5(5)
C10B C9B C14B C13B 1.2(4)
C8B C9B C14B C13B -177.3(3)
C12B C13B C14B C9B -1.1(5)
C2B N3B C30B C31B 126.5(2)
C4B N3B C30B C31B -56.1(3)
N3B C30B C31B C36B 128.3(2)
N3B C30B C31B C32B -54.4(3)
C36B C31B C32B C33B 0.2(4)
C30B C31B C32B C33B -177.1(2)
C31B C32B C33B C34B -0.7(4)
C32B C33B C34B C35B 0.5(4)
C33B C34B C35B C36B 0.2(4)
C32B C31B C36B C35B 0.5(4)
C30B C31B C36B C35B 177.8(2)
C34B C35B C36B C31B -0.6(4)
N3B C4B C41B O42B -28.4(3)
C5B C4B C41B O42B -158.9(2)
N3B C4B C41B O43B 155.02(17)
C5B C4B C41B O43B 24.4(3)
C6B C5B C50B C51B 50.3(3)
C4B C5B C50B C51B 174.05(19)
